data_4122288
loop_
_publ_author_name
'Dale, Edward J.'
'Vermeulen, Nicolaas A.'
'Thomas, Andy A.'
'Barnes, Jonathan C.'
'Jur\'i\<cek, Michal'
'Blackburn, Anthea K.'
'Strutt, Nathan L.'
'Sarjeant, Amy A.'
'Stern, Charlotte L.'
'Denmark, Scott E.'
'Stoddart, J. Fraser'

_publ_section_title
;
 ExCage
;
_journal_issue 30
_journal_name_full 'Journal of the American Chemical Society'
_journal_page_first 10669
_journal_paper_doi 10.1021/ja5041557
_journal_volume 136
_journal_year 2014
_chemical_formula_moiety 'C66 H54 N6, 0.5(C40 H24), 6(F6 P), C4 H6 N2'
_chemical_formula_sum 'C90 H72 F36 N8 P6'
_chemical_formula_weight 2135.37
_chemical_name_systematic
;
 ?
;
_space_group_crystal_system orthorhombic
_space_group_IT_number 63
_space_group_name_Hall '-C 2c 2'
_space_group_name_H-M_alt 'C m c m'
_symmetry_space_group_name_Hall '-C 2c 2'
_symmetry_space_group_name_H-M 'C m c m'
_atom_sites_solution_hydrogens geom
_atom_sites_solution_primary dual
_audit_creation_date 2013-08-02
_audit_creation_method
;
  Olex2 1.2
  (compiled Apr 23 2013 17:59:47, GUI svn.r4466)
;
_cell_angle_alpha 90
_cell_angle_beta 90
_cell_angle_gamma 90
_cell_formula_units_Z 4
_cell_length_a 18.0778(18)
_cell_length_b 28.704(2)
_cell_length_c 21.242(2)
_cell_measurement_reflns_used 5096
_cell_measurement_temperature 100(2)
_cell_measurement_theta_max 61.77
_cell_measurement_theta_min 6.17
_cell_volume 11022.6(17)
_computing_cell_refinement 'SAINT V7.23A (Bruker, 2005)'
_computing_data_collection 'APEX2 V2.1-4 (Bruker, 2007)'
_computing_data_reduction 'Bruker SAINT'
_computing_molecular_graphics
;
O. V. Dolomanov, L. J. Bourhis, R. J. Gildea, J. A. K. Howard and H. Puschmann,
OLEX2: a complete structure solution, refinement and analysis program.
J. Appl. Cryst. (2009). 42, 339-341.
;
_computing_publication_material
;
O. V. Dolomanov, L. J. Bourhis, R. J. Gildea, J. A. K. Howard and H. Puschmann,
OLEX2: a complete structure solution, refinement and analysis program.
J. Appl. Cryst. (2009). 42, 339-341.
;
_computing_structure_refinement
;
SHELXL, G.M. Sheldrick, Acta Cryst.
(2008). A64, 112-122
;
_computing_structure_solution
;
SHELXD, G.M. Sheldrick, Acta Cryst.
(2008). A64, 112-122
;
_diffrn_ambient_temperature 100.01
_diffrn_detector_area_resol_mean 8
_diffrn_measured_fraction_theta_full 0.891
_diffrn_measured_fraction_theta_max 0.972
_diffrn_measurement_device_type 'Bruker Kappa APEX CCD area detector'
_diffrn_measurement_method '\w and \f scans'
_diffrn_radiation_monochromator 'MX optics'
_diffrn_radiation_type CuK\a
_diffrn_radiation_wavelength 1.54178
_diffrn_reflns_av_R_equivalents 0.1152
_diffrn_reflns_av_unetI/netI 0.0750
_diffrn_reflns_Laue_measured_fraction_full 0.891
_diffrn_reflns_Laue_measured_fraction_max 0.972
_diffrn_reflns_limit_h_max 21
_diffrn_reflns_limit_h_min -16
_diffrn_reflns_limit_k_max 33
_diffrn_reflns_limit_k_min -31
_diffrn_reflns_limit_l_max 12
_diffrn_reflns_limit_l_min -24
_diffrn_reflns_number 23404
_diffrn_reflns_point_group_measured_fraction_full 0.891
_diffrn_reflns_point_group_measured_fraction_max 0.972
_diffrn_reflns_theta_full 67.679
_diffrn_reflns_theta_max 64.12
_diffrn_reflns_theta_min 6.17
_diffrn_source microsource
_diffrn_standards_number 0
_exptl_absorpt_coefficient_mu 1.841
_exptl_absorpt_correction_T_max 0.7524
_exptl_absorpt_correction_T_min 0.6254
_exptl_absorpt_correction_type multi-scan
_exptl_absorpt_process_details
;
SADABS-2012/1 (Bruker,2012) was used for absorption correction.
wR2(int) was 0.1016 before and 0.0695 after correction.
The Ratio of minimum to maximum transmission is 0.8312.
The \l/2 correction factor is 0.0015.
;
_exptl_crystal_colour red
_exptl_crystal_colour_primary red
_exptl_crystal_density_diffrn 1.287
_exptl_crystal_description plate
_exptl_crystal_F_000 4328
_exptl_crystal_size_max 0.068
_exptl_crystal_size_mid 0.06
_exptl_crystal_size_min 0.012
_refine_diff_density_max 0.882
_refine_diff_density_min -0.432
_refine_diff_density_rms 0.074
_refine_ls_extinction_method none
_refine_ls_goodness_of_fit_ref 1.000
_refine_ls_hydrogen_treatment constr
_refine_ls_matrix_type full
_refine_ls_number_parameters 470
_refine_ls_number_reflns 4740
_refine_ls_number_restraints 204
_refine_ls_restrained_S_all 0.984
_refine_ls_R_factor_all 0.1233
_refine_ls_R_factor_gt 0.0819
_refine_ls_shift/su_max 0.000
_refine_ls_shift/su_mean 0.000
_refine_ls_structure_factor_coef Fsqd
_refine_ls_weighting_details
;
 w=1/[\s^2^(Fo^2^)+(0.1572P)^2^]
 where P=(Fo^2^+2Fc^2^)/3
;
_refine_ls_weighting_scheme calc
_refine_ls_wR_factor_gt 0.2204
_refine_ls_wR_factor_ref 0.2455
_reflns_Friedel_coverage 0.000
_reflns_number_gt 2764
_reflns_number_total 4740
_reflns_threshold_expression 'I > 2\s(I)'
_cod_data_source_file ja5041557_si_007.cif
_cod_data_source_block n2925
_cod_original_cell_volume 11022.7(17)
_cod_database_code 4122288
_olex2_refinement_description
;
1. Fixed Uiso
 At 1.2 times of:
  All C(H) groups, All C(H,H) groups
 At 1.5 times of:
  All C(H,H,H) groups
2. Rigid bond restraints
 C28, C30, C31, C32, C29, C39, C33, C36, C34, C27, C37, C35, C38, C26, C20,
 C23, C25, C21, C22, C24
 with sigma for 1-2 distances of 0.01 and sigma for 1-3 distances of 0.01
3. Uiso/Uaniso restraints and constraints
C28 \\sim C30 \\sim C31 \\sim C32 \\sim C29 \\sim C39 \\sim C33 \\sim C36 \\sim C34 \\sim C27 \\sim C37 \\sim C35 \\sim C38 \\sim C26 \\sim C20 \\sim C23 \\sim C25 \\sim C21 \\sim C22 \\sim C24: within 1.7A with sigma of 0.01 and sigma for terminal atoms of 0.02
4. Others
 Fixed Sof: H3A(0.5) H3B(0.5) C20(0.25) H20(0.25) C21(0.25) H21(0.25)
 C22(0.25) H22(0.25) C23(0.25) C24(0.25) H24(0.25) C25(0.25) H25(0.25)
 C26(0.25) H26(0.25) C27(0.25) C28(0.25) C29(0.25) H29(0.25) C30(0.25)
 H30(0.25) C31(0.25) H31(0.25) C32(0.25) C33(0.25) H33(0.25) C34(0.25)
 H34(0.25) C35(0.25) H35(0.25) C36(0.25) C37(0.25) C38(0.25) C39(0.25)
 H41A(0.5) H41B(0.5) H41C(0.5)
5.a Secondary CH2 refined with riding coordinates:
 C3(H3A,H3B), C16(H16A,H16B)
5.b Aromatic/amide H refined with riding coordinates:
 C1(H1), C4(H4), C5(H5), C8(H8), C10(H10), C12(H12), C13(H13), C14(H14),
 C15(H15), C18(H18), C19(H19), C20(H20), C21(H21), C22(H22), C24(H24), C25(H25),
  C26(H26), C29(H29), C30(H30), C31(H31), C33(H33), C34(H34), C35(H35)
5.c Idealised Me refined as rotating group:
 C41(H41A,H41B,H41C)
;
_smtbx_masks_special_details
;
The solvent masking procedure as implemented in Olex2 was used to remove the
electronic contribution of solvent molecules from the refinement.  As the exact
solvent content is not known, only the atoms used in the refinement model are
reported in the formula here.


Total solvent accessible volume / cell = 2542.6 Ang^3 [23.1%]
Total electron count / cell = 116.4
;
_shelx_estimated_absorpt_t_max 0.978
_shelx_estimated_absorpt_t_min 0.885
_shelx_space_group_comment
;
The symmetry employed for this shelxl refinement is uniquely defined
by the following loop, which should always be used as a source of
symmetry information in preference to the above space-group names.
They are only intended as comments.
;
_shelxl_version_number 2012-9

loop_
_space_group_symop_operation_xyz
'x, y, z'
'-x, -y, z+1/2'
'-x, y, -z+1/2'
'x, -y, -z'
'x+1/2, y+1/2, z'
'-x+1/2, -y+1/2, z+1/2'
'-x+1/2, y+1/2, -z+1/2'
'x+1/2, -y+1/2, -z'
'-x, -y, -z'
'x, y, -z-1/2'
'x, -y, z-1/2'
'-x, y, z'
'-x+1/2, -y+1/2, -z'
'x+1/2, y+1/2, -z-1/2'
'x+1/2, -y+1/2, z-1/2'
'-x+1/2, y+1/2, z'

loop_
_atom_site_label
_atom_site_type_symbol
_atom_site_fract_x
_atom_site_fract_y
_atom_site_fract_z
_atom_site_U_iso_or_equiv
_atom_site_adp_type
_atom_site_occupancy
_atom_site_site_symmetry_order
_atom_site_calc_flag
_atom_site_refinement_flags_posn
_atom_site_refinement_flags_adp
_atom_site_refinement_flags_occupancy
_atom_site_disorder_assembly
_atom_site_disorder_group
N1 N 0.5000 0.64061(15) 0.4034(2) 0.0515(15) Uani 1 2 d S T P . .
N2 N 0.7664(2) 0.34193(12) 0.40108(18) 0.0547(10) Uani 1 1 d . . . . .
C1 C 0.5660(3) 0.69677(13) 0.2824(2) 0.0507(11) Uani 1 1 d . . . . .
H1 H 0.6117 0.6974 0.3045 0.061 Uiso 1 1 calc R U . . .
C2 C 0.5000 0.69588(16) 0.3158(3) 0.0483(16) Uani 1 2 d S T P . .
C3 C 0.5000 0.69179(18) 0.3863(3) 0.0576(19) Uani 1 2 d S T P . .
H3A H 0.4556 0.7072 0.4039 0.069 Uiso 0.5 1 calc R U P . .
H3B H 0.5444 0.7072 0.4039 0.069 Uiso 0.5 1 calc R U P . .
C4 C 0.5635(3) 0.61771(15) 0.4085(2) 0.0637(15) Uani 1 1 d . . . . .
H4 H 0.6086 0.6347 0.4071 0.076 Uiso 1 1 calc R U . . .
C5 C 0.5659(3) 0.56985(15) 0.4159(2) 0.0600(14) Uani 1 1 d . . . . .
H5 H 0.6121 0.5543 0.4193 0.072 Uiso 1 1 calc R U . . .
C6 C 0.5000 0.54452(18) 0.4182(3) 0.0444(15) Uani 1 2 d S T P . .
C7 C 0.5000 0.49262(17) 0.4194(2) 0.0402(14) Uani 1 2 d S T P . .
C8 C 0.5656(3) 0.46805(12) 0.41912(17) 0.0433(10) Uani 1 1 d . . . . .
H8 H 0.6110 0.4847 0.4203 0.052 Uiso 1 1 calc R U . . .
C9 C 0.5675(3) 0.41890(12) 0.41703(17) 0.0422(10) Uani 1 1 d . . . . .
C10 C 0.5000 0.39565(17) 0.4148(2) 0.0421(14) Uani 1 2 d S T P . .
H10 H 0.5000 0.3626 0.4116 0.051 Uiso 1 2 calc R U P . .
C11 C 0.6366(3) 0.39275(14) 0.41420(19) 0.0468(10) Uani 1 1 d . . . . .
C12 C 0.6415(3) 0.34578(15) 0.4280(2) 0.0575(12) Uani 1 1 d . . . . .
H12 H 0.5988 0.3302 0.4434 0.069 Uiso 1 1 calc R U . . .
C13 C 0.7051(3) 0.32101(15) 0.4206(2) 0.0581(13) Uani 1 1 d . . . . .
H13 H 0.7056 0.2886 0.4294 0.070 Uiso 1 1 calc R U . . .
C14 C 0.7669(3) 0.38779(16) 0.3894(3) 0.0615(13) Uani 1 1 d . . . . .
H14 H 0.8116 0.4024 0.3766 0.074 Uiso 1 1 calc R U . . .
C15 C 0.7028(3) 0.41427(15) 0.3958(3) 0.0625(14) Uani 1 1 d . . . . .
H15 H 0.7040 0.4468 0.3878 0.075 Uiso 1 1 calc R U . . .
C16 C 0.8346(3) 0.31366(15) 0.3864(2) 0.0524(11) Uani 1 1 d . . . . .
H16A H 0.8304 0.2822 0.4052 0.063 Uiso 1 1 calc R U . . .
H16B H 0.8790 0.3291 0.4039 0.063 Uiso 1 1 calc R U . . .
C17 C 0.8408(3) 0.31004(13) 0.3154(2) 0.0463(10) Uani 1 1 d . . . . .
C18 C 0.7920(3) 0.28190(16) 0.2819(3) 0.0583(12) Uani 1 1 d . . . . .
H18 H 0.7583 0.2625 0.3040 0.070 Uiso 1 1 calc R U . . .
C19 C 0.8908(3) 0.3356(2) 0.2821(3) 0.0708(15) Uani 1 1 d . . . . .
H19 H 0.9264 0.3537 0.3040 0.085 Uiso 1 1 calc R U . . .
C20 C 0.6108(15) 0.3733(7) 0.2572(16) 0.070(5) Uani 0.25 1 d . U P A -1
H20 H 0.6611 0.3824 0.2612 0.084 Uiso 0.25 1 calc R U P A -1
C21 C 0.5934(16) 0.3230(7) 0.256(2) 0.069(5) Uani 0.25 1 d . U P A -1
H21 H 0.6287 0.2990 0.2625 0.082 Uiso 0.25 1 calc R U P A -1
C22 C 0.5161(15) 0.3148(5) 0.2423(12) 0.068(4) Uani 0.25 1 d . U P A -1
H22 H 0.5001 0.2852 0.2277 0.081 Uiso 0.25 1 calc R U P A -1
C23 C 0.4654(10) 0.3506(6) 0.251(5) 0.066(3) Uani 0.25 1 d . U P A -1
C24 C 0.3866(15) 0.3406(10) 0.2585(16) 0.073(4) Uani 0.25 1 d . U P A -1
H24 H 0.3743 0.3086 0.2634 0.088 Uiso 0.25 1 calc R U P A -1
C25 C 0.3295(16) 0.3701(7) 0.2597(11) 0.070(5) Uani 0.25 1 d . U P A -1
H25 H 0.2782 0.3629 0.2615 0.084 Uiso 0.25 1 calc R U P A -1
C26 C 0.3626(14) 0.4142(7) 0.2576(15) 0.074(5) Uani 0.25 1 d . U P A -1
H26 H 0.3263 0.4382 0.2570 0.089 Uiso 0.25 1 calc R U P A -1
C27 C 0.4303(14) 0.4320(9) 0.2563(18) 0.064(4) Uani 0.25 1 d . U P A -1
C28 C 0.4485(15) 0.4822(8) 0.246(3) 0.064(4) Uani 0.25 1 d . U P A -1
C29 C 0.3968(15) 0.5187(6) 0.2418(14) 0.068(5) Uani 0.25 1 d . U P A -1
H29 H 0.3473 0.5119 0.2300 0.081 Uiso 0.25 1 calc R U P A -1
C30 C 0.4170(16) 0.5656(6) 0.255(3) 0.067(5) Uani 0.25 1 d . U P A -1
H30 H 0.3814 0.5894 0.2627 0.081 Uiso 0.25 1 calc R U P A -1
C31 C 0.492(3) 0.5741(4) 0.2562(18) 0.066(5) Uani 0.25 1 d . U P A -1
H31 H 0.5079 0.6056 0.2583 0.079 Uiso 0.25 1 calc R U P A -1
C32 C 0.5473(12) 0.5384(6) 0.254(2) 0.068(4) Uani 0.25 1 d . U P A -1
C33 C 0.6279(15) 0.5518(8) 0.245(2) 0.074(5) Uani 0.25 1 d . U P A -1
H33 H 0.6416 0.5835 0.2398 0.089 Uiso 0.25 1 calc R U P A -1
C34 C 0.6752(14) 0.5208(7) 0.2432(18) 0.073(5) Uani 0.25 1 d . U P A -1
H34 H 0.7255 0.5288 0.2362 0.088 Uiso 0.25 1 calc R U P A -1
C35 C 0.6539(12) 0.4700(7) 0.252(4) 0.072(4) Uani 0.25 1 d . U P A -1
H35 H 0.6923 0.4478 0.2579 0.086 Uiso 0.25 1 calc R U P A -1
C36 C 0.5833(12) 0.4546(9) 0.253(4) 0.065(3) Uani 0.25 1 d . U P A -1
C37 C 0.5590(13) 0.4067(8) 0.253(3) 0.063(4) Uani 0.25 1 d . U P A -1
C38 C 0.4812(12) 0.3971(5) 0.246(2) 0.062(3) Uani 0.25 1 d . U P A -1
C39 C 0.5290(12) 0.4910(6) 0.253(3) 0.060(3) Uani 0.25 1 d . U P A -1
P1 P 0.77151(10) 0.32803(5) 0.58952(7) 0.0706(5) Uani 1 1 d . . . . .
F1 F 0.8066(2) 0.28592(10) 0.62852(17) 0.0868(11) Uani 1 1 d . . . . .
F2 F 0.7354(2) 0.36954(11) 0.54998(18) 0.0897(11) Uani 1 1 d . . . . .
F3 F 0.7016(2) 0.29646(12) 0.57169(19) 0.0937(12) Uani 1 1 d . . . . .
F4 F 0.7284(2) 0.34539(14) 0.65103(17) 0.0961(12) Uani 1 1 d . . . . .
F5 F 0.8396(2) 0.35973(11) 0.60848(16) 0.0843(11) Uani 1 1 d . . . . .
F6 F 0.8147(2) 0.31026(14) 0.52851(16) 0.0951(12) Uani 1 1 d . . . . .
P2 P 1.0000 0.40912(6) 0.43585(8) 0.0599(6) Uani 1 2 d S T P . .
F7 F 1.0000 0.45965(15) 0.4639(2) 0.0967(18) Uani 1 2 d S T P . .
F8 F 1.0000 0.35774(14) 0.4081(2) 0.0773(13) Uani 1 2 d S T P . .
F9 F 1.0613(2) 0.42366(11) 0.38632(16) 0.0753(9) Uani 1 1 d . . . . .
F10 F 0.9361(3) 0.39346(13) 0.48278(17) 0.1098(15) Uani 1 1 d . . . . .
N3 N 0.5000 0.27443(19) 0.4696(3) 0.0579(14) Uani 1 2 d S T P . .
C40 C 0.5000 0.2380(2) 0.4489(3) 0.0522(16) Uani 1 2 d S T P . .
C41 C 0.5000 0.1915(3) 0.4203(4) 0.081(3) Uani 1 2 d S T P . .
H41A H 0.5205 0.1934 0.3776 0.121 Uiso 0.5 1 calc R U P . .
H41B H 0.4492 0.1797 0.4183 0.121 Uiso 0.5 1 calc R U P . .
H41C H 0.5303 0.1704 0.4458 0.121 Uiso 0.5 1 calc R U P . .

loop_
_atom_site_aniso_label
_atom_site_aniso_U_11
_atom_site_aniso_U_22
_atom_site_aniso_U_33
_atom_site_aniso_U_23
_atom_site_aniso_U_13
_atom_site_aniso_U_12
N1 0.087(5) 0.028(2) 0.040(2) -0.0030(17) 0.000 0.000
N2 0.062(3) 0.0429(18) 0.060(2) -0.0055(15) 0.0164(19) 0.0019(19)
C1 0.064(3) 0.0293(19) 0.059(2) 0.0005(16) -0.004(2) -0.006(2)
C2 0.076(5) 0.015(2) 0.053(3) -0.002(2) 0.000 0.000
C3 0.098(6) 0.021(2) 0.054(3) -0.005(2) 0.000 0.000
C4 0.077(4) 0.033(2) 0.081(3) 0.0057(19) -0.030(3) -0.008(2)
C5 0.078(4) 0.035(2) 0.067(3) 0.0039(17) -0.027(3) -0.003(2)
C6 0.066(5) 0.025(2) 0.042(3) 0.000(2) 0.000 0.000
C7 0.071(5) 0.026(2) 0.024(2) 0.0026(17) 0.000 0.000
C8 0.061(3) 0.0281(17) 0.0405(19) -0.0009(13) 0.011(2) -0.0026(18)
C9 0.058(3) 0.0333(18) 0.0347(18) -0.0016(14) 0.0076(19) -0.0009(19)
C10 0.071(5) 0.024(2) 0.031(2) -0.0065(18) 0.000 0.000
C11 0.056(3) 0.0353(19) 0.049(2) -0.0052(16) 0.009(2) -0.0013(19)
C12 0.058(3) 0.041(2) 0.073(3) 0.0004(19) 0.020(2) -0.002(2)
C13 0.064(4) 0.040(2) 0.070(3) 0.0014(18) 0.019(3) 0.000(2)
C14 0.050(3) 0.044(2) 0.091(3) -0.007(2) 0.016(3) -0.005(2)
C15 0.062(4) 0.038(2) 0.088(3) -0.009(2) 0.020(3) -0.006(2)
C16 0.051(3) 0.047(2) 0.059(2) -0.0018(18) 0.011(2) 0.010(2)
C17 0.045(3) 0.0380(19) 0.056(2) 0.0004(17) 0.007(2) 0.0082(19)
C18 0.059(3) 0.046(2) 0.069(2) 0.0003(19) 0.006(3) -0.005(2)
C19 0.057(4) 0.096(4) 0.059(2) 0.000(3) 0.001(3) -0.032(3)
C20 0.112(8) 0.063(6) 0.034(11) -0.012(9) -0.004(9) 0.000(6)
C21 0.119(8) 0.051(6) 0.035(11) -0.013(9) 0.000(9) 0.005(6)
C22 0.116(9) 0.049(5) 0.037(10) -0.012(7) 0.006(9) 0.001(6)
C23 0.108(7) 0.056(4) 0.034(6) -0.014(8) 0.006(9) -0.004(4)
C24 0.106(8) 0.076(7) 0.038(10) -0.015(9) 0.005(9) -0.011(6)
C25 0.098(8) 0.072(7) 0.040(11) -0.015(7) 0.004(8) -0.019(6)
C26 0.105(7) 0.077(6) 0.041(11) -0.012(8) 0.003(9) -0.027(6)
C27 0.103(7) 0.053(5) 0.035(9) -0.018(8) 0.007(8) -0.013(5)
C28 0.106(7) 0.050(5) 0.036(9) -0.020(8) 0.006(9) -0.003(5)
C29 0.106(8) 0.054(6) 0.042(11) -0.019(8) 0.002(10) -0.003(6)
C30 0.112(8) 0.047(6) 0.043(12) -0.014(9) 0.004(12) -0.005(7)
C31 0.114(9) 0.044(4) 0.039(11) -0.017(7) 0.004(12) -0.006(7)
C32 0.112(7) 0.057(5) 0.037(9) -0.022(8) 0.007(10) -0.005(5)
C33 0.108(8) 0.071(6) 0.042(11) -0.019(10) 0.005(11) -0.021(6)
C34 0.099(8) 0.079(7) 0.042(11) -0.017(10) 0.008(11) -0.026(6)
C35 0.099(7) 0.078(6) 0.039(9) -0.012(11) 0.004(11) -0.025(5)
C36 0.099(7) 0.062(5) 0.033(7) -0.016(9) 0.002(10) -0.010(5)
C37 0.108(7) 0.049(5) 0.031(8) -0.017(9) -0.001(9) -0.005(4)
C38 0.108(7) 0.049(4) 0.028(7) -0.020(7) 0.004(9) -0.010(4)
C39 0.104(7) 0.048(5) 0.030(7) -0.024(8) 0.005(9) -0.009(4)
P1 0.0840(12) 0.0556(7) 0.0720(9) -0.0068(6) 0.0264(8) -0.0202(7)
F1 0.117(3) 0.0557(17) 0.088(2) 0.0036(13) 0.003(2) -0.0217(18)
F2 0.107(3) 0.0635(18) 0.099(2) 0.0010(15) 0.020(2) -0.0107(19)
F3 0.100(3) 0.068(2) 0.113(3) -0.0089(17) 0.008(2) -0.0295(19)
F4 0.097(3) 0.105(3) 0.087(2) -0.0269(19) 0.034(2) -0.027(2)
F5 0.095(3) 0.0687(19) 0.089(2) -0.0072(14) 0.0209(19) -0.0347(18)
F6 0.108(3) 0.110(3) 0.0680(19) -0.0212(17) 0.019(2) 0.005(2)
P2 0.0837(16) 0.0469(9) 0.0490(9) -0.0104(6) 0.000 0.000
F7 0.143(5) 0.057(3) 0.090(3) -0.026(2) 0.000 0.000
F8 0.079(3) 0.050(2) 0.103(3) -0.0140(19) 0.000 0.000
F9 0.068(2) 0.0700(18) 0.088(2) 0.0031(14) 0.0089(18) 0.0042(15)
F10 0.164(4) 0.083(2) 0.083(2) 0.0010(16) 0.058(3) 0.008(2)
N3 0.054(4) 0.048(3) 0.072(3) 0.000(2) 0.000 0.000
C40 0.049(4) 0.049(4) 0.058(3) 0.009(3) 0.000 0.000
C41 0.115(8) 0.052(4) 0.076(5) -0.005(3) 0.000 0.000

loop_
_atom_type_symbol
_atom_type_description
_atom_type_scat_dispersion_real
_atom_type_scat_dispersion_imag
_atom_type_scat_source
C C 0.0181 0.0091 'International Tables Vol C Tables 4.2.6.8 and 6.1.1.4'
H H 0.0000 0.0000 'International Tables Vol C Tables 4.2.6.8 and 6.1.1.4'
F F 0.0727 0.0534 'International Tables Vol C Tables 4.2.6.8 and 6.1.1.4'
N N 0.0311 0.0180 'International Tables Vol C Tables 4.2.6.8 and 6.1.1.4'
P P 0.2955 0.4335 'International Tables Vol C Tables 4.2.6.8 and 6.1.1.4'

loop_
_geom_angle_atom_site_label_1
_geom_angle_atom_site_label_2
_geom_angle_atom_site_label_3
_geom_angle
_geom_angle_site_symmetry_1
_geom_angle_site_symmetry_3
C4 N1 C3 120.0(3) . .
C4 N1 C3 120.0(3) 12_655 .
C4 N1 C4 119.7(5) . 12_655
C13 N2 C14 120.6(4) . .
C13 N2 C16 120.2(4) . .
C14 N2 C16 119.0(4) . .
C1 C1 H1 119.6 10_556 .
C1 C1 C2 120.8(3) 10_556 .
C2 C1 H1 119.6 . .
C1 C2 C1 118.4(6) . 12_655
C1 C2 C3 120.8(3) . .
C1 C2 C3 120.8(3) 12_655 .
N1 C3 H3A 110.0 . .
N1 C3 H3B 110.0 . .
C2 C3 N1 108.4(4) . .
C2 C3 H3A 110.0 . .
C2 C3 H3B 110.0 . .
H3A C3 H3B 108.4 . .
N1 C4 H4 119.1 . .
N1 C4 C5 121.8(5) . .
C5 C4 H4 119.1 . .
C4 C5 H5 120.2 . .
C4 C5 C6 119.7(5) . .
C6 C5 H5 120.2 . .
C5 C6 C5 117.1(5) 12_655 .
C5 C6 C7 121.4(3) 12_655 .
C5 C6 C7 121.4(3) . .
C8 C7 C6 120.7(2) . .
C8 C7 C6 120.7(2) 12_655 .
C8 C7 C8 118.5(5) . 12_655
C7 C8 H8 118.9 . .
C7 C8 C9 122.1(4) . .
C9 C8 H8 118.9 . .
C8 C9 C11 122.5(4) . .
C10 C9 C8 117.3(4) . .
C10 C9 C11 120.2(3) . .
C9 C10 C9 122.6(5) . 12_655
C9 C10 H10 118.7 . .
C9 C10 H10 118.7 12_655 .
C12 C11 C9 123.3(4) . .
C12 C11 C15 115.7(5) . .
C15 C11 C9 121.0(4) . .
C11 C12 H12 118.7 . .
C13 C12 C11 122.6(5) . .
C13 C12 H12 118.7 . .
N2 C13 C12 120.4(4) . .
N2 C13 H13 119.8 . .
C12 C13 H13 119.8 . .
N2 C14 H14 119.6 . .
N2 C14 C15 120.8(5) . .
C15 C14 H14 119.6 . .
C11 C15 H15 120.1 . .
C14 C15 C11 119.8(4) . .
C14 C15 H15 120.1 . .
N2 C16 H16A 110.2 . .
N2 C16 H16B 110.2 . .
N2 C16 C17 107.6(4) . .
H16A C16 H16B 108.5 . .
C17 C16 H16A 110.2 . .
C17 C16 H16B 110.2 . .
C18 C17 C16 120.1(4) . .
C19 C17 C16 121.9(5) . .
C19 C17 C18 117.9(5) . .
C17 C18 H18 119.6 . .
C18 C18 C17 120.7(3) 10_556 .
C18 C18 H18 119.6 10_556 .
C17 C19 C19 121.3(3) . 10_556
C17 C19 H19 119.4 . .
C19 C19 H19 119.4 10_556 .
C21 C20 H20 118.4 . .
C37 C20 H20 118.4 . .
C37 C20 C21 123(2) . .
C20 C21 H21 124.1 . .
C22 C21 C20 112(2) . .
C22 C21 H21 124.1 . .
C21 C22 H22 120.2 . .
C23 C22 C21 120(2) . .
C23 C22 H22 120.2 . .
C22 C23 C24 120.9(19) . .
C38 C23 C22 125(2) . .
C38 C23 C24 113.8(19) . .
C23 C24 H24 115.4 . .
C25 C24 C23 129(3) . .
C25 C24 H24 115.4 . .
C24 C25 H25 128.0 . .
C24 C25 C26 104(2) . .
C26 C25 H25 128.0 . .
C25 C26 H26 111.0 . .
C27 C26 C25 138(3) . .
C27 C26 H26 111.0 . .
C26 C27 C28 125(3) . .
C26 C27 C38 110(2) . .
C38 C27 C28 122(2) . .
C29 C28 C27 126(2) . .
C29 C28 C39 122(2) . .
C39 C28 C27 111(3) . .
C28 C29 H29 119.3 . .
C28 C29 C30 121(3) . .
C30 C29 H29 119.3 . .
C29 C30 H30 122.5 . .
C31 C30 C29 115(2) . .
C31 C30 H30 122.5 . .
C30 C31 H31 117.9 . .
C30 C31 C32 124.2(18) . .
C32 C31 H31 117.9 . .
C31 C32 C33 120(2) . .
C39 C32 C31 122(2) . .
C39 C32 C33 117.8(19) . .
C32 C33 H33 120.5 . .
C34 C33 C32 119(2) . .
C34 C33 H33 120.5 . .
C33 C34 H34 119.6 . .
C33 C34 C35 121(2) . .
C35 C34 H34 119.6 . .
C34 C35 H35 118.2 . .
C36 C35 C34 124(3) . .
C36 C35 H35 118.2 . .
C35 C36 C37 127(2) . .
C35 C36 C39 114(2) . .
C39 C36 C37 119.0(19) . .
C20 C37 C36 118(2) . .
C20 C37 C38 123.4(19) . .
C38 C37 C36 119(2) . .
C23 C38 C27 124(2) . .
C23 C38 C37 112(2) . .
C27 C38 C37 119.7(19) . .
C32 C39 C28 113.5(18) . .
C32 C39 C36 123(2) . .
C36 C39 C28 123(2) . .
F1 P1 F2 179.0(2) . .
F1 P1 F3 90.4(2) . .
F1 P1 F4 90.3(2) . .
F2 P1 F3 88.6(2) . .
F2 P1 F4 89.9(2) . .
F3 P1 F4 89.1(2) . .
F5 P1 F1 89.7(2) . .
F5 P1 F2 91.3(2) . .
F5 P1 F3 178.7(2) . .
F5 P1 F4 89.5(2) . .
F5 P1 F6 90.6(2) . .
F6 P1 F1 89.2(2) . .
F6 P1 F2 90.6(2) . .
F6 P1 F3 90.7(2) . .
F6 P1 F4 179.5(3) . .
F7 P2 F8 179.4(3) . .
F7 P2 F9 90.5(2) . 12_755
F7 P2 F9 90.5(2) . .
F7 P2 F10 91.3(2) . .
F7 P2 F10 91.3(2) . 12_755
F8 P2 F10 88.28(19) . 12_755
F8 P2 F10 88.27(19) . .
F9 P2 F8 89.91(19) . .
F9 P2 F8 89.91(19) 12_755 .
F9 P2 F9 88.8(3) 12_755 .
F9 P2 F10 89.0(2) 12_755 .
F9 P2 F10 177.2(2) . .
F9 P2 F10 177.2(2) 12_755 12_755
F9 P2 F10 89.0(2) . 12_755
F10 P2 F10 93.1(4) . 12_755
N3 C40 C41 178.4(7) . .
C40 C41 H41A 109.5 . .
C40 C41 H41B 109.5 . .
C40 C41 H41C 109.5 . .
H41A C41 H41B 109.5 . .
H41A C41 H41C 109.5 . .
H41B C41 H41C 109.5 . .

loop_
_geom_bond_atom_site_label_1
_geom_bond_atom_site_label_2
_geom_bond_distance
_geom_bond_site_symmetry_2
N1 C3 1.514(7) .
N1 C4 1.328(6) 12_655
N1 C4 1.328(6) .
N2 C13 1.326(7) .
N2 C14 1.340(6) .
N2 C16 1.508(6) .
C1 C1 1.375(9) 10_556
C1 H1 0.9500 .
C1 C2 1.389(6) .
C2 C1 1.389(6) 12_655
C2 C3 1.501(9) .
C3 H3A 0.9900 .
C3 H3B 0.9900 .
C4 H4 0.9500 .
C4 C5 1.383(6) .
C5 H5 0.9500 .
C5 C6 1.396(6) .
C6 C5 1.396(6) 12_655
C6 C7 1.490(7) .
C7 C8 1.380(5) .
C7 C8 1.380(5) 12_655
C8 H8 0.9500 .
C8 C9 1.412(5) .
C9 C10 1.392(5) .
C9 C11 1.457(7) .
C10 C9 1.392(5) 12_655
C10 H10 0.9500 .
C11 C12 1.383(6) .
C11 C15 1.403(7) .
C12 H12 0.9500 .
C12 C13 1.362(7) .
C13 H13 0.9500 .
C14 H14 0.9500 .
C14 C15 1.392(7) .
C15 H15 0.9500 .
C16 H16A 0.9900 .
C16 H16B 0.9900 .
C16 C17 1.516(7) .
C17 C18 1.391(7) .
C17 C19 1.362(7) .
C18 C18 1.355(11) 10_556
C18 H18 0.9500 .
C19 C19 1.364(11) 10_556
C19 H19 0.9500 .
C20 H20 0.9500 .
C20 C21 1.48(2) .
C20 C37 1.34(3) .
C21 H21 0.9500 .
C21 C22 1.45(4) .
C22 H22 0.9500 .
C22 C23 1.39(3) .
C23 C24 1.46(3) .
C23 C38 1.37(3) .
C24 H24 0.9500 .
C24 C25 1.34(3) .
C25 H25 0.9500 .
C25 C26 1.40(3) .
C26 H26 0.9500 .
C26 C27 1.33(3) .
C27 C28 1.49(3) .
C27 C38 1.38(3) .
C28 C29 1.41(3) .
C28 C39 1.48(3) .
C29 H29 0.9500 .
C29 C30 1.42(3) .
C30 H30 0.9500 .
C30 C31 1.38(5) .
C31 H31 0.9500 .
C31 C32 1.43(4) .
C32 C33 1.52(3) .
C32 C39 1.40(3) .
C33 H33 0.9500 .
C33 C34 1.23(3) .
C34 H34 0.9500 .
C34 C35 1.52(3) .
C35 H35 0.9500 .
C35 C36 1.35(3) .
C36 C37 1.44(2) .
C36 C39 1.43(3) .
C37 C38 1.44(4) .
P1 F1 1.596(4) .
P1 F2 1.597(4) .
P1 F3 1.600(4) .
P1 F4 1.601(4) .
P1 F5 1.583(4) .
P1 F6 1.596(4) .
P2 F7 1.568(4) .
P2 F8 1.588(4) .
P2 F9 1.584(4) .
P2 F9 1.584(4) 12_755
P2 F10 1.590(4) .
P2 F10 1.590(4) 12_755
N3 C40 1.134(8) .
C40 C41 1.467(10) .
C41 H41A 0.9800 .
C41 H41B 0.9800 .
C41 H41C 0.9800 .

loop_
_geom_torsion_atom_site_label_1
_geom_torsion_atom_site_label_2
_geom_torsion_atom_site_label_3
_geom_torsion_atom_site_label_4
_geom_torsion
_geom_torsion_site_symmetry_1
_geom_torsion_site_symmetry_4
N1 C4 C5 C6 -0.2(8) . .
N2 C14 C15 C11 -0.6(8) . .
N2 C16 C17 C18 -72.2(5) . .
N2 C16 C17 C19 104.3(6) . .
C1 C1 C2 C1 -2.4(6) 10_556 12_655
C1 C1 C2 C3 174.8(3) 10_556 .
C1 C2 C3 N1 -88.5(4) . .
C1 C2 C3 N1 88.5(4) 12_655 .
C3 N1 C4 C5 -171.3(5) . .
C4 N1 C3 C2 -87.4(4) 12_655 .
C4 N1 C3 C2 87.4(4) . .
C4 N1 C4 C5 3.5(9) 12_655 .
C4 C5 C6 C5 -3.0(8) . 12_655
C4 C5 C6 C7 173.7(5) . .
C5 C6 C7 C8 0.8(7) . .
C5 C6 C7 C8 177.3(4) 12_655 .
C5 C6 C7 C8 -0.8(7) 12_655 12_655
C5 C6 C7 C8 -177.3(4) . 12_655
C6 C7 C8 C9 -176.7(4) . .
C7 C8 C9 C10 0.5(6) . .
C7 C8 C9 C11 177.5(4) . .
C8 C7 C8 C9 1.5(7) 12_655 .
C8 C9 C10 C9 -2.6(7) . 12_655
C8 C9 C11 C12 163.0(4) . .
C8 C9 C11 C15 -18.1(6) . .
C9 C11 C12 C13 174.9(4) . .
C9 C11 C15 C14 -175.6(5) . .
C10 C9 C11 C12 -20.0(6) . .
C10 C9 C11 C15 158.9(4) . .
C11 C9 C10 C9 -179.7(3) . 12_655
C11 C12 C13 N2 2.0(8) . .
C12 C11 C15 C14 3.3(7) . .
C13 N2 C14 C15 -1.7(8) . .
C13 N2 C16 C17 103.3(5) . .
C14 N2 C13 C12 1.0(8) . .
C14 N2 C16 C17 -71.5(6) . .
C15 C11 C12 C13 -4.1(7) . .
C16 N2 C13 C12 -173.6(4) . .
C16 N2 C14 C15 173.0(5) . .
C16 C17 C18 C18 173.3(3) . 10_556
C16 C17 C19 C19 -173.2(3) . 10_556
C18 C17 C19 C19 3.4(6) . 10_556
C19 C17 C18 C18 -3.4(6) . 10_556
C20 C21 C22 C23 -19(7) . .
C20 C37 C38 C23 7(9) . .
C20 C37 C38 C27 165(5) . .
C21 C20 C37 C36 -177(5) . .
C21 C20 C37 C38 -1(7) . .
C21 C22 C23 C24 -159(6) . .
C21 C22 C23 C38 28(12) . .
C22 C23 C24 C25 -171(5) . .
C22 C23 C38 C27 -178(6) . .
C22 C23 C38 C37 -21(12) . .
C23 C24 C25 C26 -5(6) . .
C24 C23 C38 C27 9(11) . .
C24 C23 C38 C37 166(5) . .
C24 C25 C26 C27 -2(4) . .
C25 C26 C27 C28 172(5) . .
C25 C26 C27 C38 11(6) . .
C26 C27 C28 C29 6(8) . .
C26 C27 C28 C39 175(4) . .
C26 C27 C38 C23 -14(8) . .
C26 C27 C38 C37 -169(4) . .
C27 C28 C29 C30 156(6) . .
C27 C28 C39 C32 -169(5) . .
C27 C28 C39 C36 15(7) . .
C28 C27 C38 C23 -176(7) . .
C28 C27 C38 C37 29(8) . .
C28 C29 C30 C31 16(6) . .
C29 C28 C39 C32 0(7) . .
C29 C28 C39 C36 -176(6) . .
C29 C30 C31 C32 -10(6) . .
C30 C31 C32 C33 170(5) . .
C30 C31 C32 C39 -1(6) . .
C31 C32 C33 C34 -180(3) . .
C31 C32 C39 C28 6(6) . .
C31 C32 C39 C36 -178(5) . .
C32 C33 C34 C35 -1(7) . .
C33 C32 C39 C28 -165(6) . .
C33 C32 C39 C36 11(8) . .
C33 C34 C35 C36 11(10) . .
C34 C35 C36 C37 172(7) . .
C34 C35 C36 C39 -8(11) . .
C35 C36 C37 C20 4(10) . .
C35 C36 C37 C38 -173(7) . .
C35 C36 C39 C28 173(6) . .
C35 C36 C39 C32 -2(9) . .
C36 C37 C38 C23 -177(7) . .
C36 C37 C38 C27 -18(8) . .
C37 C20 C21 C22 6(6) . .
C37 C36 C39 C28 -7(9) . .
C37 C36 C39 C32 177(6) . .
C38 C23 C24 C25 2(11) . .
C38 C27 C28 C29 165(4) . .
C38 C27 C28 C39 -26(8) . .
C39 C28 C29 C30 -11(6) . .
C39 C32 C33 C34 -9(7) . .
C39 C36 C37 C20 -176(5) . .
C39 C36 C37 C38 8(9) . .

loop_
_smtbx_masks_void_nr
_smtbx_masks_void_average_x
_smtbx_masks_void_average_y
_smtbx_masks_void_average_z
_smtbx_masks_void_volume
_smtbx_masks_void_count_electrons
1 0.000 0.500 -0.059 1271.3 58.2
2 0.500 0.000 -0.617 1271.3 58.2
